data_7030264
loop_
_publ_author_name
'Weber, Lothar'
'Kuhtz, Henry'
'B\"ohling, Lena'
'Brockhinke, Andreas'
'Chrostowska, Anna'
'Dargelos, Alain'
'Mazi\`ere, Audrey'
'Stammler, Hans-Georg'
'Neumann, Beate'

_publ_section_title
;
 Syntheses of rod-shaped fluorescent 1,3,2-benzodiazaboroles with
 phosphonium, and phosphane chalcogenide acceptor functions.
;
_journal_issue 34
_journal_name_full 'Dalton transactions (Cambridge, England : 2003)'
_journal_page_first 10440
_journal_page_last 10452
_journal_paper_doi 10.1039/c2dt30666b
_journal_volume 41
_journal_year 2012
_chemical_formula_moiety 'C26 H26 B N2 P S'
_chemical_formula_sum 'C26 H26 B N2 P S'
_chemical_formula_weight 440.33
_chemical_name_systematic ?
_space_group_IT_number 2
_symmetry_cell_setting triclinic
_symmetry_space_group_name_Hall '-P 1'
_symmetry_space_group_name_H-M 'P -1'
_atom_sites_solution_hydrogens geom
_atom_sites_solution_primary direct
_atom_sites_solution_secondary difmap
_audit_creation_method SHELXL-97
_cell_angle_alpha 102.719(3)
_cell_angle_beta 91.738(2)
_cell_angle_gamma 109.672(2)
_cell_formula_units_Z 2
_cell_length_a 8.7717(3)
_cell_length_b 10.1929(4)
_cell_length_c 13.9611(5)
_cell_measurement_reflns_used 49031
_cell_measurement_temperature 100(2)
_cell_measurement_theta_max 30.034
_cell_measurement_theta_min 2.910
_cell_volume 1139.12(8)
_computing_cell_refinement 'HKL Scalepack (Otwinowski & Minor 1997)'
_computing_data_collection 'Collect, Bruker AXS, 2004'
_computing_data_reduction 'Denzo and Scalepack (Otwinowski & Minor, 1997)'
_computing_molecular_graphics 'SHELXTL-PLUS (1990)'
_computing_publication_material 'SHELXL-97 (Sheldrick, 1997)'
_computing_structure_refinement 'SHELXL-97 (Sheldrick, 1997)'
_computing_structure_solution 'SHELXS-97 (Sheldrick, 1990)'
_diffrn_ambient_temperature 100(2)
_diffrn_measured_fraction_theta_full 0.997
_diffrn_measured_fraction_theta_max 0.997
_diffrn_measurement_device_type KappaCCD
_diffrn_measurement_method CCD
_diffrn_radiation_monochromator graphite
_diffrn_radiation_source 'fine-focus sealed tube'
_diffrn_radiation_type MoK\a
_diffrn_radiation_wavelength 0.71073
_diffrn_reflns_av_R_equivalents 0.046
_diffrn_reflns_av_sigmaI/netI 0.0440
_diffrn_reflns_limit_h_max 12
_diffrn_reflns_limit_h_min -12
_diffrn_reflns_limit_k_max 14
_diffrn_reflns_limit_k_min -14
_diffrn_reflns_limit_l_max 19
_diffrn_reflns_limit_l_min -19
_diffrn_reflns_number 29176
_diffrn_reflns_theta_full 30.00
_diffrn_reflns_theta_max 30.00
_diffrn_reflns_theta_min 2.94
_exptl_absorpt_coefficient_mu 0.229
_exptl_absorpt_correction_T_max 0.9775
_exptl_absorpt_correction_T_min 0.9408
_exptl_absorpt_correction_type multi-scan
_exptl_absorpt_process_details 'Denzo and Scalepack (Otwinowski & Minor, 1997)'
_exptl_crystal_colour Colourless
_exptl_crystal_density_diffrn 1.284
_exptl_crystal_density_method 'not measured'
_exptl_crystal_description fragment
_exptl_crystal_F_000 464
_exptl_crystal_size_max 0.27
_exptl_crystal_size_mid 0.15
_exptl_crystal_size_min 0.10
_refine_diff_density_max 0.302
_refine_diff_density_min -0.374
_refine_diff_density_rms 0.061
_refine_ls_extinction_method none
_refine_ls_goodness_of_fit_ref 1.018
_refine_ls_hydrogen_treatment constr
_refine_ls_matrix_type full
_refine_ls_number_parameters 282
_refine_ls_number_reflns 6632
_refine_ls_number_restraints 0
_refine_ls_restrained_S_all 1.018
_refine_ls_R_factor_all 0.0579
_refine_ls_R_factor_gt 0.0408
_refine_ls_shift/su_max 0.001
_refine_ls_shift/su_mean 0.000
_refine_ls_structure_factor_coef Fsqd
_refine_ls_weighting_details 'calc w=1/[\s^2^(Fo^2^)+(0.0534P)^2^+0.3365P] where P=(Fo^2^+2Fc^2^)/3'
_refine_ls_weighting_scheme calc
_refine_ls_wR_factor_gt 0.1001
_refine_ls_wR_factor_ref 0.1093
_reflns_number_gt 5216
_reflns_number_total 6632
_reflns_threshold_expression >2sigma(I)
_cod_data_source_file c2dt30666b.txt
_cod_data_source_block compound8
_cod_depositor_comments
;
The following automatic conversions were performed:

'_symmetry_cell_setting' value 'Triclinic' changed to 'triclinic'
according to
/usr/data/users/saulius/automatic-downloads/retrospective/RSC/lib/dictionaries/cif_core.dic
dictionary named 'cif_core.dic' version 2.4.2 from 2011-04-26.

Automatic conversion script
Id: cif_fix_values 2281 2013-09-26 08:29:07Z andrius 
;
_cod_original_cell_volume 1139.12(7)
_cod_database_code 7030264

loop_
_symmetry_equiv_pos_as_xyz
'x, y, z'
'-x, -y, -z'

loop_
_atom_site_label
_atom_site_type_symbol
_atom_site_fract_x
_atom_site_fract_y
_atom_site_fract_z
_atom_site_U_iso_or_equiv
_atom_site_adp_type
_atom_site_occupancy
_atom_site_symmetry_multiplicity
_atom_site_calc_flag
_atom_site_refinement_flags
P1 P 0.63215(4) 0.25423(4) 1.10917(2) 0.01958(9) Uani 1 1 d .
S1 S 0.48876(4) 0.20317(4) 0.89384(2) 0.02111(9) Uani 1 1 d .
N2 N 0.55804(14) 0.29222(12) 0.62725(8) 0.0198(2) Uani 1 1 d .
N1 N 0.39972(13) 0.06457(12) 0.63535(8) 0.0197(2) Uani 1 1 d .
B1 B 0.52429(18) 0.19458(17) 0.68997(11) 0.0200(3) Uani 1 1 d .
C1 C 0.36060(16) 0.08405(15) 0.54327(10) 0.0196(3) Uani 1 1 d .
C2 C 0.45581(16) 0.22445(15) 0.53867(10) 0.0195(3) Uani 1 1 d .
C3 C 0.43743(17) 0.27566(15) 0.45654(10) 0.0216(3) Uani 1 1 d .
H3 H 0.5002 0.3711 0.4545 0.026 Uiso 1 1 calc R
C4 C 0.32445(17) 0.18343(16) 0.37696(10) 0.0245(3) Uani 1 1 d .
H4 H 0.3091 0.2166 0.3202 0.029 Uiso 1 1 calc R
C5 C 0.23389(17) 0.04316(16) 0.37994(10) 0.0243(3) Uani 1 1 d .
H5 H 0.1600 -0.0188 0.3242 0.029 Uiso 1 1 calc R
C6 C 0.24926(17) -0.00859(15) 0.46319(10) 0.0225(3) Uani 1 1 d .
H6 H 0.1858 -0.1039 0.4651 0.027 Uiso 1 1 calc R
C7 C 0.32827(17) -0.07291(15) 0.66125(10) 0.0223(3) Uani 1 1 d .
H7A H 0.3979 -0.0750 0.7176 0.027 Uiso 1 1 calc R
H7B H 0.3272 -0.1512 0.6045 0.027 Uiso 1 1 calc R
C8 C 0.15588(18) -0.10102(17) 0.68872(12) 0.0285(3) Uani 1 1 d .
H8A H 0.1566 -0.0269 0.7471 0.043 Uiso 1 1 calc R
H8B H 0.1136 -0.1957 0.7034 0.043 Uiso 1 1 calc R
H8C H 0.0861 -0.0986 0.6334 0.043 Uiso 1 1 calc R
C9 C 0.66916(18) 0.44041(15) 0.64647(11) 0.0252(3) Uani 1 1 d .
H9A H 0.7031 0.4776 0.7184 0.030 Uiso 1 1 calc R
H9B H 0.6109 0.4994 0.6258 0.030 Uiso 1 1 calc R
C10 C 0.82072(19) 0.45708(18) 0.59263(13) 0.0343(4) Uani 1 1 d .
H10A H 0.8827 0.4037 0.6157 0.051 Uiso 1 1 calc R
H10B H 0.8887 0.5590 0.6063 0.051 Uiso 1 1 calc R
H10C H 0.7881 0.4192 0.5214 0.051 Uiso 1 1 calc R
C11 C 0.60549(16) 0.22899(15) 0.79762(10) 0.0203(3) Uani 1 1 d .
C12 C 0.76778(17) 0.28657(15) 0.83406(10) 0.0224(3) Uani 1 1 d .
H12 H 0.8529 0.3111 0.7935 0.027 Uiso 1 1 calc R
C13 C 0.79668(17) 0.30603(15) 0.93792(10) 0.0220(3) Uani 1 1 d .
H13 H 0.9025 0.3424 0.9732 0.026 Uiso 1 1 calc R
C14 C 0.65531(16) 0.26667(14) 0.98205(10) 0.0199(3) Uani 1 1 d .
C15 C 0.41372(16) 0.22592(15) 1.10964(10) 0.0205(3) Uani 1 1 d .
C16 C 0.30754(18) 0.08945(15) 1.11128(10) 0.0243(3) Uani 1 1 d .
H16 H 0.3494 0.0154 1.1138 0.029 Uiso 1 1 calc R
C17 C 0.14038(18) 0.06116(16) 1.10922(11) 0.0281(3) Uani 1 1 d .
H17 H 0.0687 -0.0323 1.1096 0.034 Uiso 1 1 calc R
C18 C 0.07826(18) 0.16889(17) 1.10664(11) 0.0279(3) Uani 1 1 d .
H18 H -0.0357 0.1492 1.1052 0.033 Uiso 1 1 calc R
C19 C 0.18313(18) 0.30563(16) 1.10612(11) 0.0259(3) Uani 1 1 d .
H19 H 0.1408 0.3797 1.1048 0.031 Uiso 1 1 calc R
C20 C 0.35033(17) 0.33428(15) 1.10748(10) 0.0231(3) Uani 1 1 d .
H20 H 0.4216 0.4279 1.1069 0.028 Uiso 1 1 calc R
C21 C 0.72008(16) 0.44169(14) 1.18066(10) 0.0199(3) Uani 1 1 d .
C22 C 0.73505(17) 0.46247(16) 1.28363(10) 0.0234(3) Uani 1 1 d .
H22 H 0.7065 0.3816 1.3115 0.028 Uiso 1 1 calc R
C23 C 0.79117(18) 0.60026(17) 1.34549(11) 0.0267(3) Uani 1 1 d .
H23 H 0.7983 0.6129 1.4152 0.032 Uiso 1 1 calc R
C24 C 0.83665(17) 0.71914(16) 1.30557(11) 0.0258(3) Uani 1 1 d .
H24 H 0.8753 0.8133 1.3477 0.031 Uiso 1 1 calc R
C25 C 0.82542(17) 0.69969(16) 1.20352(11) 0.0254(3) Uani 1 1 d .
H25 H 0.8581 0.7811 1.1761 0.030 Uiso 1 1 calc R
C26 C 0.76672(17) 0.56199(15) 1.14094(11) 0.0232(3) Uani 1 1 d .
H26 H 0.7584 0.5499 1.0713 0.028 Uiso 1 1 calc R

loop_
_atom_site_aniso_label
_atom_site_aniso_U_11
_atom_site_aniso_U_22
_atom_site_aniso_U_33
_atom_site_aniso_U_23
_atom_site_aniso_U_13
_atom_site_aniso_U_12
P1 0.02149(17) 0.01989(17) 0.01742(16) 0.00490(13) 0.00106(12) 0.00726(13)
S1 0.01774(16) 0.02778(18) 0.01739(15) 0.00542(13) 0.00137(11) 0.00759(13)
N2 0.0188(5) 0.0212(6) 0.0181(5) 0.0036(4) 0.0003(4) 0.0065(4)
N1 0.0186(5) 0.0221(6) 0.0191(5) 0.0059(4) 0.0028(4) 0.0076(4)
B1 0.0185(7) 0.0242(7) 0.0183(7) 0.0042(6) 0.0031(5) 0.0093(6)
C1 0.0178(6) 0.0240(7) 0.0185(6) 0.0051(5) 0.0035(5) 0.0092(5)
C2 0.0178(6) 0.0234(7) 0.0174(6) 0.0027(5) 0.0022(5) 0.0088(5)
C3 0.0212(6) 0.0245(7) 0.0198(6) 0.0060(5) 0.0025(5) 0.0085(5)
C4 0.0260(7) 0.0319(8) 0.0176(6) 0.0058(5) 0.0011(5) 0.0130(6)
C5 0.0222(7) 0.0289(7) 0.0197(6) 0.0014(5) -0.0012(5) 0.0093(6)
C6 0.0198(6) 0.0237(7) 0.0220(6) 0.0025(5) 0.0013(5) 0.0072(5)
C7 0.0232(7) 0.0219(7) 0.0232(6) 0.0074(5) 0.0038(5) 0.0086(5)
C8 0.0254(7) 0.0258(7) 0.0353(8) 0.0113(6) 0.0097(6) 0.0074(6)
C9 0.0277(7) 0.0204(7) 0.0239(7) 0.0039(5) -0.0016(5) 0.0051(6)
C10 0.0262(8) 0.0319(8) 0.0375(9) 0.0113(7) 0.0011(6) -0.0004(6)
C11 0.0214(6) 0.0220(6) 0.0185(6) 0.0055(5) 0.0042(5) 0.0087(5)
C12 0.0211(6) 0.0260(7) 0.0202(6) 0.0060(5) 0.0036(5) 0.0080(5)
C13 0.0196(6) 0.0248(7) 0.0204(6) 0.0049(5) 0.0000(5) 0.0070(5)
C14 0.0210(6) 0.0205(6) 0.0174(6) 0.0031(5) -0.0007(5) 0.0076(5)
C15 0.0218(6) 0.0220(7) 0.0158(6) 0.0042(5) 0.0014(5) 0.0054(5)
C16 0.0284(7) 0.0216(7) 0.0207(6) 0.0046(5) 0.0025(5) 0.0064(6)
C17 0.0265(7) 0.0261(7) 0.0247(7) 0.0071(6) 0.0031(6) -0.0002(6)
C18 0.0214(7) 0.0360(8) 0.0209(7) 0.0042(6) 0.0023(5) 0.0049(6)
C19 0.0250(7) 0.0295(7) 0.0226(7) 0.0036(6) 0.0011(5) 0.0107(6)
C20 0.0235(7) 0.0213(7) 0.0220(6) 0.0041(5) 0.0022(5) 0.0057(5)
C21 0.0176(6) 0.0215(6) 0.0195(6) 0.0033(5) 0.0013(5) 0.0066(5)
C22 0.0244(7) 0.0255(7) 0.0206(6) 0.0052(5) 0.0015(5) 0.0095(6)
C23 0.0253(7) 0.0323(8) 0.0208(6) 0.0004(6) 0.0013(5) 0.0119(6)
C24 0.0184(6) 0.0236(7) 0.0323(8) -0.0009(6) 0.0022(5) 0.0082(5)
C25 0.0187(6) 0.0221(7) 0.0346(8) 0.0073(6) 0.0046(5) 0.0059(5)
C26 0.0209(6) 0.0250(7) 0.0235(7) 0.0070(5) 0.0029(5) 0.0073(5)

loop_
_atom_type_symbol
_atom_type_description
_atom_type_scat_dispersion_real
_atom_type_scat_dispersion_imag
_atom_type_scat_source
C C 0.0033 0.0016 'International Tables Vol C Tables 4.2.6.8 and 6.1.1.4'
H H 0.0000 0.0000 'International Tables Vol C Tables 4.2.6.8 and 6.1.1.4'
B B 0.0013 0.0007 'International Tables Vol C Tables 4.2.6.8 and 6.1.1.4'
N N 0.0061 0.0033 'International Tables Vol C Tables 4.2.6.8 and 6.1.1.4'
P P 0.1023 0.0942 'International Tables Vol C Tables 4.2.6.8 and 6.1.1.4'
S S 0.1246 0.1234 'International Tables Vol C Tables 4.2.6.8 and 6.1.1.4'

loop_
_geom_angle_atom_site_label_1
_geom_angle_atom_site_label_2
_geom_angle_atom_site_label_3
_geom_angle
C14 P1 C21 103.55(6)
C14 P1 C15 99.50(6)
C21 P1 C15 100.19(6)
C14 S1 C11 93.84(7)
C2 N2 B1 108.22(11)
C2 N2 C9 121.79(11)
B1 N2 C9 129.91(12)
C1 N1 B1 108.05(11)
C1 N1 C7 122.09(11)
B1 N1 C7 129.68(12)
N2 B1 N1 106.61(12)
N2 B1 C11 125.28(13)
N1 B1 C11 128.08(13)
N1 C1 C6 130.95(13)
N1 C1 C2 108.68(11)
C6 C1 C2 120.37(12)
C3 C2 N2 130.31(13)
C3 C2 C1 121.25(12)
N2 C2 C1 108.43(11)
C2 C3 C4 118.29(13)
C2 C3 H3 120.9
C4 C3 H3 120.9
C5 C4 C3 120.62(13)
C5 C4 H4 119.7
C3 C4 H4 119.7
C4 C5 C6 121.50(13)
C4 C5 H5 119.2
C6 C5 H5 119.2
C1 C6 C5 117.92(13)
C1 C6 H6 121.0
C5 C6 H6 121.0
N1 C7 C8 113.35(12)
N1 C7 H7A 108.9
C8 C7 H7A 108.9
N1 C7 H7B 108.9
C8 C7 H7B 108.9
H7A C7 H7B 107.7
C7 C8 H8A 109.5
C7 C8 H8B 109.5
H8A C8 H8B 109.5
C7 C8 H8C 109.5
H8A C8 H8C 109.5
H8B C8 H8C 109.5
N2 C9 C10 113.09(12)
N2 C9 H9A 109.0
C10 C9 H9A 109.0
N2 C9 H9B 109.0
C10 C9 H9B 109.0
H9A C9 H9B 107.8
C9 C10 H10A 109.5
C9 C10 H10B 109.5
H10A C10 H10B 109.5
C9 C10 H10C 109.5
H10A C10 H10C 109.5
H10B C10 H10C 109.5
C12 C11 B1 129.64(13)
C12 C11 S1 109.35(10)
B1 C11 S1 120.95(10)
C11 C12 C13 113.93(13)
C11 C12 H12 123.0
C13 C12 H12 123.0
C14 C13 C12 113.05(12)
C14 C13 H13 123.5
C12 C13 H13 123.5
C13 C14 S1 109.81(10)
C13 C14 P1 128.49(10)
S1 C14 P1 121.17(8)
C16 C15 C20 119.09(13)
C16 C15 P1 117.97(11)
C20 C15 P1 122.95(11)
C17 C16 C15 120.33(14)
C17 C16 H16 119.8
C15 C16 H16 119.8
C18 C17 C16 120.30(14)
C18 C17 H17 119.9
C16 C17 H17 119.9
C17 C18 C19 119.84(14)
C17 C18 H18 120.1
C19 C18 H18 120.1
C18 C19 C20 120.11(14)
C18 C19 H19 119.9
C20 C19 H19 119.9
C19 C20 C15 120.33(13)
C19 C20 H20 119.8
C15 C20 H20 119.8
C26 C21 C22 118.84(13)
C26 C21 P1 125.48(11)
C22 C21 P1 115.64(11)
C23 C22 C21 120.75(14)
C23 C22 H22 119.6
C21 C22 H22 119.6
C24 C23 C22 120.08(14)
C24 C23 H23 120.0
C22 C23 H23 120.0
C23 C24 C25 119.61(13)
C23 C24 H24 120.2
C25 C24 H24 120.2
C24 C25 C26 120.70(14)
C24 C25 H25 119.7
C26 C25 H25 119.7
C25 C26 C21 120.00(13)
C25 C26 H26 120.0
C21 C26 H26 120.0

loop_
_geom_bond_atom_site_label_1
_geom_bond_atom_site_label_2
_geom_bond_distance
P1 C14 1.8195(14)
P1 C21 1.8340(14)
P1 C15 1.8395(14)
S1 C14 1.7243(13)
S1 C11 1.7262(14)
N2 C2 1.3964(16)
N2 B1 1.430(2)
N2 C9 1.4554(18)
N1 C1 1.3933(17)
N1 B1 1.4357(19)
N1 C7 1.4605(18)
B1 C11 1.557(2)
C1 C6 1.3941(18)
C1 C2 1.4102(19)
C2 C3 1.3864(19)
C3 C4 1.3952(19)
C3 H3 0.9500
C4 C5 1.393(2)
C4 H4 0.9500
C5 C6 1.398(2)
C5 H5 0.9500
C6 H6 0.9500
C7 C8 1.519(2)
C7 H7A 0.9900
C7 H7B 0.9900
C8 H8A 0.9800
C8 H8B 0.9800
C8 H8C 0.9800
C9 C10 1.525(2)
C9 H9A 0.9900
C9 H9B 0.9900
C10 H10A 0.9800
C10 H10B 0.9800
C10 H10C 0.9800
C11 C12 1.3754(19)
C12 C13 1.4225(19)
C12 H12 0.9500
C13 C14 1.378(2)
C13 H13 0.9500
C15 C16 1.395(2)
C15 C20 1.399(2)
C16 C17 1.394(2)
C16 H16 0.9500
C17 C18 1.387(2)
C17 H17 0.9500
C18 C19 1.389(2)
C18 H18 0.9500
C19 C20 1.394(2)
C19 H19 0.9500
C20 H20 0.9500
C21 C26 1.398(2)
C21 C22 1.4016(19)
C22 C23 1.391(2)
C22 H22 0.9500
C23 C24 1.387(2)
C23 H23 0.9500
C24 C25 1.390(2)
C24 H24 0.9500
C25 C26 1.395(2)
C25 H25 0.9500
C26 H26 0.9500
